data_4323100
loop_
_publ_author_name
'Gabriele Albertin'
'Stefano Antoniutti'
'Alessia Bacchi'
'Davide Barbera'
'Emilio Bordignon'
'Giancarlo Pelizzi'
'Paolo Ugo'

_publ_section_title
;
 Reactivity of Hydrides FeH2(CO)2P2 (P = Phosphites) with Aryldiazonium
 Cations: Preparation, Characterization, X-ray Crystal Structure, and
 Electrochemical Studies of Mono- and Binuclear Aryldiazenido Complexes
;
_journal_name_full 'Inorganic Chemistry'
_journal_page_first 5602
_journal_page_last 5610
_journal_paper_doi 10.1021/ic980430e
_journal_volume 37
_journal_year 1998
_chemical_formula_structural
;
{[Fe(CO)2{P(OEt)3}2(N=N-C7H6)]2}(BPh4)2
;
_chemical_formula_sum 'C90 H112 B2 Fe2 N4 O16 P4'
_chemical_formula_weight 1763.04
_space_group_IT_number 2
_symmetry_cell_setting triclinic
_symmetry_space_group_name_Hall '-P 1'
_symmetry_space_group_name_H-M 'P -1'
_atom_sites_solution_hydrogens geom
_atom_sites_solution_primary patt
_atom_sites_solution_secondary difmap
_cell_angle_alpha 99.560(10)
_cell_angle_beta 102.800(10)
_cell_angle_gamma 65.300(10)
_cell_formula_units_Z 1
_cell_length_a 15.008(4)
_cell_length_b 17.094(5)
_cell_length_c 10.553(3)
_cell_measurement_reflns_used 25
_cell_measurement_temperature 293(2)
_cell_volume 2390.2(12)
_computing_molecular_graphics 'ZORTEP (Zsolnai, Pritzkow, 1994)'
_computing_publication_material
;
 PARST95 (Nardelli, 1995)
;
_computing_structure_refinement 'SHELXL-96 (Sheldrick, 1996)'
_diffrn_ambient_temperature 293(2)
_diffrn_measurement_device 'Siemens AED diffractometer'
_diffrn_measurement_method '\q/2\q scan'
_diffrn_radiation_monochromator graphite
_diffrn_radiation_source 'fine-focus sealed tube'
_diffrn_radiation_type MoK\a
_diffrn_radiation_wavelength 0.71068
_diffrn_reflns_av_R_equivalents 0.0000
_diffrn_reflns_av_sigmaI/netI 0.1321
_diffrn_reflns_limit_h_max 19
_diffrn_reflns_limit_h_min -19
_diffrn_reflns_limit_k_max 22
_diffrn_reflns_limit_k_min -22
_diffrn_reflns_limit_l_max 13
_diffrn_reflns_limit_l_min 0
_diffrn_reflns_number 11524
_diffrn_reflns_theta_max 28.03
_diffrn_reflns_theta_min 3.03
_diffrn_standards_decay_% 0
_diffrn_standards_interval_count 100
_diffrn_standards_number 1
_exptl_absorpt_coefficient_mu 0.432
_exptl_crystal_density_diffrn 1.225
_exptl_crystal_F_000 930
_refine_diff_density_max 0.407
_refine_diff_density_min -0.364
_refine_diff_density_rms 0.064
_refine_ls_extinction_coef 0.0017(16)
_refine_ls_extinction_expression Fc^*^=kFc[1+0.001xFc^2^\l^3^/sin(2\q)]^-1/4^
_refine_ls_extinction_method SHELXL
_refine_ls_goodness_of_fit_all 0.875
_refine_ls_goodness_of_fit_obs 1.100
_refine_ls_matrix_type full
_refine_ls_number_parameters 492
_refine_ls_number_reflns 11524
_refine_ls_number_restraints 234
_refine_ls_restrained_S_all 0.869
_refine_ls_restrained_S_obs 1.069
_refine_ls_R_factor_all 0.2474
_refine_ls_R_factor_obs 0.0717
_refine_ls_shift/esd_max 0.056
_refine_ls_shift/esd_mean 0.001
_refine_ls_structure_factor_coef Fsqd
_refine_ls_weighting_details 'w=1/[\s^2^(Fo^2^)+(0.1470P)^2^+0.0000P] where P=(Fo^2^+2Fc^2^)/3'
_refine_ls_weighting_scheme calc
_refine_ls_wR_factor_all 0.3003
_refine_ls_wR_factor_obs 0.1893
_reflns_number_observed 3117
_reflns_number_total 11524
_reflns_observed_criterion >2sigma(I)
_cod_data_source_file ic980430e.cif
_cod_data_source_block compound_5b
_cod_depositor_comments
;
The following automatic conversions were performed:

'_refine_ls_weighting_scheme' value 'calc
w=1/[\s^2^(Fo^2^)+(0.1470P)^2^+0.0000P] where P=(Fo^2^+2Fc^2^)/3' was
changed to 'calc'. New tag '_refine_ls_weighting_details' was
created. The value of the new tag was set to
'w=1/[\s^2^(Fo^2^)+(0.1470P)^2^+0.0000P] where P=(Fo^2^+2Fc^2^)/3'.

Automatic conversion script
Id: cif_fix_values 3143 2015-03-26 13:38:13Z robertas 
;
_cod_database_code 4323100

loop_
_symmetry_equiv_pos_as_xyz
'x, y, z'
'-x, -y, -z'

loop_
_atom_site_aniso_label
_atom_site_aniso_U_11
_atom_site_aniso_U_22
_atom_site_aniso_U_33
_atom_site_aniso_U_23
_atom_site_aniso_U_13
_atom_site_aniso_U_12
Fe 0.0658(6) 0.0692(6) 0.0722(6) 0.0106(4) 0.0073(4) -0.0253(4)
P1 0.0757(11) 0.0918(13) 0.0945(13) 0.0247(10) 0.0146(10) -0.0302(10)
P2 0.0794(11) 0.0871(12) 0.0910(13) 0.0010(10) 0.0234(10) -0.0378(10)
O1 0.073(3) 0.137(4) 0.194(6) 0.066(4) 0.041(3) -0.015(3)
O2 0.129(5) 0.113(4) 0.293(9) 0.022(5) 0.075(5) -0.066(4)
O3 0.157(6) 0.315(10) 0.091(5) 0.025(6) 0.022(4) -0.114(6)
O4 0.172(6) 0.193(6) 0.115(4) -0.047(4) 0.034(4) -0.120(5)
O5 0.110(4) 0.098(4) 0.140(5) 0.039(3) -0.022(3) -0.036(3)
O6 0.111(4) 0.123(4) 0.187(6) -0.037(4) 0.080(4) -0.055(3)
O7 0.166(6) 0.257(8) 0.163(6) -0.077(6) 0.063(5) -0.159(6)
O8 0.126(4) 0.143(5) 0.158(5) 0.055(4) 0.044(4) -0.051(4)
N1 0.064(3) 0.068(3) 0.074(3) 0.016(3) 0.006(2) -0.023(3)
N2 0.080(3) 0.074(3) 0.064(3) 0.013(3) 0.009(3) -0.024(3)
C1 0.101(5) 0.100(5) 0.077(5) -0.006(4) 0.013(4) -0.055(4)
C2 0.085(5) 0.075(4) 0.090(5) 0.012(4) -0.001(4) -0.028(4)
C3 0.072(4) 0.065(4) 0.068(4) 0.012(3) 0.011(3) -0.027(3)
C4 0.082(4) 0.064(4) 0.066(4) 0.006(3) 0.004(3) -0.032(3)
C5 0.092(4) 0.056(3) 0.077(4) 0.010(3) 0.001(3) -0.035(3)
C6 0.063(3) 0.063(4) 0.070(4) 0.006(3) 0.011(3) -0.027(3)
C7 0.085(4) 0.062(4) 0.087(4) 0.012(3) -0.003(4) -0.034(3)
C8 0.085(4) 0.060(4) 0.093(5) 0.020(3) -0.003(4) -0.025(3)
C9 0.142(6) 0.083(5) 0.097(5) 0.017(4) -0.036(5) -0.049(5)
C01 0.105(7) 0.174(8) 0.162(9) 0.012(7) 0.032(6) -0.054(6)
C02 0.180(11) 0.175(9) 0.244(14) -0.023(11) 0.068(10) 0.007(10)
C21 0.201(12) 0.151(9) 0.308(16) -0.012(10) 0.060(11) -0.120(10)
C22 0.131(8) 0.124(7) 0.353(17) 0.005(9) 0.074(9) -0.069(7)
C31 0.313(19) 0.45(3) 0.140(9) -0.103(15) 0.076(13) -0.28(2)
C32 0.363(19) 0.44(2) 0.130(8) -0.028(13) 0.064(12) -0.323(19)
C61 0.129(7) 0.138(7) 0.201(10) -0.010(7) 0.085(7) -0.043(6)
C62 0.180(11) 0.163(10) 0.331(17) -0.093(11) 0.150(12) -0.077(9)
C71 0.46(3) 0.53(3) 0.080(7) -0.081(12) 0.054(11) -0.42(2)
C72 0.320(16) 0.39(2) 0.129(8) -0.056(10) 0.062(10) -0.291(16)
C81 0.182(9) 0.158(8) 0.112(7) 0.028(6) 0.054(7) -0.055(7)
C82 0.274(15) 0.123(8) 0.288(15) 0.048(9) 0.188(13) -0.019(8)
C1B 0.083(4) 0.099(4) 0.059(3) 0.019(3) 0.011(3) -0.038(3)
C2B 0.087(4) 0.114(5) 0.091(5) 0.032(4) -0.004(3) -0.035(4)
C3B 0.100(5) 0.165(7) 0.099(6) 0.036(5) 0.005(4) -0.039(5)
C4B 0.116(6) 0.218(9) 0.075(5) 0.014(6) 0.005(4) -0.090(6)
C5B 0.137(7) 0.180(7) 0.094(6) -0.001(5) 0.007(5) -0.103(6)
C6B 0.112(5) 0.128(5) 0.084(5) -0.001(4) 0.013(4) -0.077(4)
C7B 0.088(3) 0.057(3) 0.068(3) 0.004(3) 0.019(3) -0.029(3)
C8B 0.100(4) 0.082(4) 0.078(4) 0.015(3) 0.021(3) -0.037(4)
C9B 0.125(5) 0.080(4) 0.077(4) 0.007(3) 0.034(4) -0.033(4)
C10B 0.120(5) 0.074(4) 0.116(5) -0.012(4) 0.060(4) -0.045(4)
C11B 0.097(4) 0.077(4) 0.114(5) -0.007(4) 0.031(4) -0.044(4)
C12B 0.086(4) 0.072(4) 0.088(4) 0.000(3) 0.020(3) -0.035(3)
C13B 0.069(4) 0.081(3) 0.083(4) 0.010(3) 0.011(3) -0.040(3)
C14B 0.093(4) 0.085(4) 0.076(4) 0.011(3) 0.014(3) -0.043(4)
C15B 0.106(5) 0.107(5) 0.075(4) 0.017(3) 0.003(4) -0.048(4)
C16B 0.102(5) 0.109(5) 0.096(5) 0.045(4) 0.000(4) -0.047(4)
C17B 0.114(5) 0.077(4) 0.103(5) 0.003(4) 0.019(4) -0.043(4)
C18B 0.117(5) 0.070(4) 0.083(4) 0.006(3) 0.025(4) -0.042(4)
C19B 0.084(4) 0.077(3) 0.061(3) 0.013(3) 0.014(3) -0.029(3)
C20B 0.091(4) 0.086(4) 0.069(4) 0.008(3) 0.023(3) -0.033(4)
C21B 0.097(5) 0.096(5) 0.080(4) 0.005(4) 0.023(4) -0.014(4)
C22B 0.149(7) 0.079(5) 0.100(5) -0.018(4) 0.030(5) -0.033(4)
C23B 0.167(7) 0.094(5) 0.128(7) -0.032(4) 0.065(5) -0.067(5)
C24B 0.110(5) 0.078(4) 0.096(5) -0.005(3) 0.040(4) -0.044(4)
B 0.080(4) 0.076(4) 0.064(4) 0.005(3) 0.008(3) -0.034(3)

loop_
_atom_site_label
_atom_site_type_symbol
_atom_site_fract_x
_atom_site_fract_y
_atom_site_fract_z
_atom_site_U_iso_or_equiv
_atom_site_thermal_displace_type
_atom_site_occupancy
_atom_site_calc_flag
_atom_site_refinement_flags
_atom_site_disorder_group
Fe Fe 0.12393(6) 0.30464(5) 0.11127(8) 0.0697(3) Uani 1 d . .
P1 P 0.24308(13) 0.31702(12) 0.03352(19) 0.0862(6) Uani 1 d . .
P2 P 0.00976(13) 0.29025(12) 0.19506(18) 0.0835(5) Uani 1 d . .
O1 O 0.3453(4) 0.2466(4) 0.0878(6) 0.134(2) Uani 1 d . .
O2 O 0.2493(4) 0.4069(4) 0.0739(8) 0.165(3) Uani 1 d . .
O3 O 0.2399(5) 0.3125(6) -0.1139(6) 0.179(3) Uani 1 d . .
O4 O 0.1458(5) 0.4235(5) 0.3347(6) 0.150(2) Uani 1 d . .
O5 O -0.0284(4) 0.4229(3) -0.0733(6) 0.1215(18) Uani 1 d . .
O6 O -0.0615(4) 0.3777(3) 0.2540(6) 0.134(2) Uani 1 d . .
O7 O -0.0627(5) 0.2541(5) 0.1057(7) 0.176(3) Uani 1 d . .
O8 O 0.0633(4) 0.2270(4) 0.3060(6) 0.134(2) Uani 1 d . .
N1 N 0.1888(3) 0.1959(3) 0.1131(4) 0.0694(12) Uani 1 d . .
N2 N 0.2358(4) 0.1209(3) 0.1249(4) 0.0746(13) Uani 1 d . .
C1 C 0.1370(5) 0.3773(5) 0.2458(7) 0.0899(19) Uani 1 d . .
C2 C 0.0310(5) 0.3768(4) -0.0012(7) 0.0867(19) Uani 1 d . .
C3 C 0.3088(4) 0.0871(4) 0.2392(6) 0.0676(15) Uani 1 d . .
C4 C 0.3439(4) -0.0004(4) 0.2512(6) 0.0711(15) Uani 1 d . .
C5 C 0.4189(4) -0.0318(4) 0.3547(6) 0.0746(16) Uani 1 d . .
H5 H 0.4446 -0.0907 0.3646 0.090 Uiso 1 calc R .
C6 C 0.4586(4) 0.0189(3) 0.4450(5) 0.0647(14) Uani 1 d . .
C7 C 0.4164(4) 0.1074(4) 0.4291(6) 0.0788(17) Uani 1 d . .
H7 H 0.4389 0.1442 0.4895 0.095 Uiso 1 calc R .
C8 C 0.3437(5) 0.1403(4) 0.3276(6) 0.0814(17) Uani 1 d . .
H8 H 0.3172 0.1993 0.3179 0.098 Uiso 1 calc R .
C9 C 0.3005(6) -0.0575(4) 0.1597(7) 0.114(3) Uani 1 d . .
H9A H 0.3353 -0.1159 0.1835 0.171 Uiso 1 calc R .
H9B H 0.3071 -0.0551 0.0722 0.171 Uiso 1 calc R .
H9C H 0.2314 -0.0381 0.1649 0.171 Uiso 1 calc R .
C01 C 0.4403(6) 0.2144(7) 0.0477(10) 0.146(3) Uani 1 d U .
H01A H 0.4877 0.2273 0.1175 0.175 Uiso 1 calc R .
H01B H 0.4348 0.2429 -0.0276 0.175 Uiso 1 calc R .
C02 C 0.4758(9) 0.1221(8) 0.0150(14) 0.225(6) Uani 1 d U .
H02A H 0.5404 0.1013 -0.0089 0.338 Uiso 1 calc R .
H02B H 0.4305 0.1096 -0.0568 0.338 Uiso 1 calc R .
H02C H 0.4800 0.0940 0.0891 0.338 Uiso 1 calc R .
C21 C 0.3197(9) 0.4401(7) 0.0783(15) 0.204(5) Uani 1 d U .
H21A H 0.3811 0.4047 0.1306 0.245 Uiso 1 calc R .
H21B H 0.3326 0.4348 -0.0095 0.245 Uiso 1 calc R .
C22 C 0.2958(7) 0.5239(6) 0.1269(14) 0.193(5) Uani 1 d U .
H22A H 0.2833 0.5303 0.2142 0.289 Uiso 1 calc R .
H22B H 0.2372 0.5604 0.0733 0.289 Uiso 1 calc R .
H22C H 0.3499 0.5400 0.1277 0.289 Uiso 1 calc R .
C31 C 0.2031(13) 0.2803(12) -0.2130(15) 0.266(10) Uani 1 d U .
H31A H 0.1341 0.3018 -0.2024 0.319 Uiso 1 calc R .
H31B H 0.2308 0.2198 -0.1965 0.319 Uiso 1 calc R .
C32 C 0.1960(12) 0.2763(11) -0.3392(12) 0.259(8) Uani 1 d U .
H32A H 0.1446 0.3286 -0.3717 0.388 Uiso 1 calc R .
H32B H 0.1801 0.2280 -0.3790 0.388 Uiso 1 calc R .
H32C H 0.2583 0.2692 -0.3597 0.388 Uiso 1 calc R .
C61 C -0.1499(7) 0.3969(6) 0.3025(11) 0.153(4) Uani 1 d U .
H61A H -0.2006 0.3910 0.2313 0.184 Uiso 1 calc R .
H61B H -0.1368 0.3560 0.3648 0.184 Uiso 1 calc R .
C62 C -0.1843(9) 0.4797(7) 0.3621(15) 0.218(6) Uani 1 d U .
H62A H -0.1344 0.4855 0.4334 0.327 Uiso 1 calc R .
H62B H -0.2438 0.4910 0.3944 0.327 Uiso 1 calc R .
H62C H -0.1985 0.5204 0.3001 0.327 Uiso 1 calc R .
C71 C -0.0708(13) 0.2141(13) 0.0065(10) 0.292(11) Uani 1 d U .
H71A H -0.0046 0.1705 0.0001 0.351 Uiso 1 calc R .
H71B H -0.0864 0.2530 -0.0600 0.351 Uiso 1 calc R .
C72 C -0.1338(10) 0.1719(10) -0.0337(10) 0.232(7) Uani 1 d U .
H72A H -0.1270 0.1369 0.0331 0.348 Uiso 1 calc R .
H72B H -0.1174 0.1357 -0.1122 0.348 Uiso 1 calc R .
H72C H -0.2013 0.2135 -0.0502 0.348 Uiso 1 calc R .
C81 C 0.0252(8) 0.1843(7) 0.3716(9) 0.148(3) Uani 1 d U .
H81A H -0.0374 0.1847 0.3213 0.177 Uiso 1 calc R .
H81B H 0.0128 0.2149 0.4561 0.177 Uiso 1 calc R .
C82 C 0.0954(10) 0.0959(7) 0.3887(14) 0.221(7) Uani 1 d U .
H82A H 0.1592 0.0953 0.4312 0.331 Uiso 1 calc R .
H82B H 0.1014 0.0637 0.3051 0.331 Uiso 1 calc R .
H82C H 0.0721 0.0700 0.4412 0.331 Uiso 1 calc R .
C1B C 0.2121(3) -0.2314(3) 0.4743(4) 0.0779(15) Uani 1 d GU .
C2B C 0.1440(4) -0.1513(3) 0.4339(4) 0.099(2) Uani 1 d GU .
H2B H 0.1576 -0.1023 0.4626 0.119 Uiso 1 calc R .
C3B C 0.0557(3) -0.1444(3) 0.3505(5) 0.125(3) Uani 1 d GU .
H3B H 0.0101 -0.0908 0.3235 0.150 Uiso 1 calc R .
C4B C 0.0355(3) -0.2176(4) 0.3075(4) 0.130(3) Uani 1 d GU .
H4B H -0.0236 -0.2130 0.2517 0.156 Uiso 1 calc R .
C5B C 0.1035(4) -0.2977(4) 0.3479(5) 0.127(3) Uani 1 d GU .
H5B H 0.0900 -0.3467 0.3191 0.152 Uiso 1 calc R .
C6B C 0.1919(3) -0.3046(3) 0.4313(4) 0.100(2) Uani 1 d GU .
H6B H 0.2374 -0.3582 0.4583 0.120 Uiso 1 calc R .
C7B C 0.4079(3) -0.2631(2) 0.4775(4) 0.0702(14) Uani 1 d GU .
C8B C 0.3817(3) -0.2575(3) 0.3434(4) 0.0840(17) Uani 1 d GU .
H8B H 0.3151 -0.2386 0.3045 0.101 Uiso 1 calc R .
C9B C 0.4551(4) -0.2803(3) 0.2676(3) 0.0938(19) Uani 1 d GU .
H9B1 H 0.4375 -0.2766 0.1779 0.113 Uiso 1 calc R .
C10B C 0.5546(3) -0.3086(3) 0.3259(5) 0.097(2) Uani 1 d GU .
H10B H 0.6037 -0.3239 0.2752 0.116 Uiso 1 calc R .
C11B C 0.5808(2) -0.3142(3) 0.4599(5) 0.0923(19) Uani 1 d GU .
H11B H 0.6474 -0.3331 0.4989 0.111 Uiso 1 calc R .
C12B C 0.5075(3) -0.2914(3) 0.5358(3) 0.0808(16) Uani 1 d GU .
H12B H 0.5250 -0.2951 0.6255 0.097 Uiso 1 calc R .
C13B C 0.3630(3) -0.3197(2) 0.6704(4) 0.0743(15) Uani 1 d GU .
C14B C 0.3556(3) -0.3042(2) 0.8020(4) 0.0814(16) Uani 1 d GU .
H14B H 0.3277 -0.2478 0.8386 0.098 Uiso 1 calc R .
C15B C 0.3900(3) -0.3730(3) 0.8789(3) 0.0946(19) Uani 1 d GU .
H15B H 0.3851 -0.3626 0.9669 0.114 Uiso 1 calc R .
C16B C 0.4318(3) -0.4573(3) 0.8242(4) 0.099(2) Uani 1 d GU .
H16B H 0.4548 -0.5033 0.8757 0.119 Uiso 1 calc R .
C17B C 0.4392(3) -0.4728(2) 0.6926(5) 0.097(2) Uani 1 d GU .
H17B H 0.4671 -0.5292 0.6560 0.116 Uiso 1 calc R .
C18B C 0.4048(3) -0.4040(3) 0.6157(3) 0.0869(18) Uani 1 d GU .
H18B H 0.4097 -0.4144 0.5277 0.104 Uiso 1 calc R .
C19B C 0.2993(3) -0.1416(2) 0.6558(4) 0.0742(15) Uani 1 d GU .
C20B C 0.2241(3) -0.1085(3) 0.7308(4) 0.0805(16) Uani 1 d GU .
H20B H 0.1884 -0.1407 0.7362 0.097 Uiso 1 calc R .
C21B C 0.2024(3) -0.0272(3) 0.7976(4) 0.098(2) Uani 1 d GU .
H21C H 0.1521 -0.0050 0.8477 0.118 Uiso 1 calc R .
C22B C 0.2558(4) 0.0209(2) 0.7894(5) 0.115(2) Uani 1 d GU .
H22D H 0.2412 0.0753 0.8341 0.138 Uiso 1 calc R .
C23B C 0.3309(4) -0.0122(3) 0.7144(5) 0.122(3) Uani 1 d GU .
H23B H 0.3666 0.0200 0.7089 0.147 Uiso 1 calc R .
C24B C 0.3527(3) -0.0935(3) 0.6476(4) 0.0902(19) Uani 1 d GU .
H24B H 0.4030 -0.1157 0.5974 0.108 Uiso 1 calc R .
B B 0.3202(5) -0.2379(5) 0.5717(7) 0.0733(16) Uani 1 d U .

loop_
_atom_type_symbol
_atom_type_description
_atom_type_scat_dispersion_real
_atom_type_scat_dispersion_imag
_atom_type_scat_source
C C 0.0033 0.0016 'International Tables Vol C Tables 4.2.6.8 and 6.1.1.4'
H H 0.0000 0.0000 'International Tables Vol C Tables 4.2.6.8 and 6.1.1.4'
B B 0.0013 0.0007 'International Tables Vol C Tables 4.2.6.8 and 6.1.1.4'
Fe Fe 0.3463 0.8444 'International Tables Vol C Tables 4.2.6.8 and 6.1.1.4'
N N 0.0061 0.0033 'International Tables Vol C Tables 4.2.6.8 and 6.1.1.4'
O O 0.0106 0.0060 'International Tables Vol C Tables 4.2.6.8 and 6.1.1.4'
P P 0.1023 0.0942 'International Tables Vol C Tables 4.2.6.8 and 6.1.1.4'

loop_
_geom_angle_atom_site_label_1
_geom_angle_atom_site_label_2
_geom_angle_atom_site_label_3
_geom_angle
_geom_angle_site_symmetry_1
_geom_angle_site_symmetry_3
_geom_angle_publ_flag
N1 Fe C1 122.6(3) . . y
N1 Fe C2 136.3(3) . . y
C1 Fe C2 101.1(3) . . y
N1 Fe P2 88.04(16) . . y
C1 Fe P2 88.8(2) . . y
C2 Fe P2 91.6(2) . . y
N1 Fe P1 90.86(16) . . y
C1 Fe P1 90.2(2) . . y
C2 Fe P1 90.5(2) . . y
P2 Fe P1 177.82(8) . . y
O3 P1 O1 106.1(4) . . n
O3 P1 O2 99.1(5) . . n
O1 P1 O2 107.8(4) . . n
O3 P1 Fe 121.1(3) . . n
O1 P1 Fe 108.9(2) . . n
O2 P1 Fe 112.8(2) . . n
O7 P2 O6 102.7(4) . . n
O7 P2 O8 105.0(4) . . n
O6 P2 O8 108.5(3) . . n
O7 P2 Fe 118.9(3) . . n
O6 P2 Fe 112.4(2) . . n
O8 P2 Fe 108.7(2) . . n
C01 O1 P1 131.1(6) . . n
C21 O2 P1 135.5(7) . . n
C31 O3 P1 136.5(10) . . n
C61 O6 P2 129.3(5) . . n
C71 O7 P2 141.0(9) . . n
C81 O8 P2 130.2(6) . . n
N2 N1 Fe 174.8(4) . . y
N1 N2 C3 123.6(5) . . y
O4 C1 Fe 178.9(7) . . y
O5 C2 Fe 179.9(5) . . y
C8 C3 C4 122.1(5) . . y
C8 C3 N2 120.4(5) . . y
C4 C3 N2 117.4(5) . . y
C5 C4 C3 116.1(5) . . y
C5 C4 C9 121.7(5) . . y
C3 C4 C9 122.1(5) . . y
C4 C5 C6 124.0(5) . . y
C5 C6 C7 116.4(5) . . y
C5 C6 C6 121.8(6) . 2_656 y
C7 C6 C6 121.8(6) . 2_656 y
C8 C7 C6 121.2(6) . . y
C7 C8 C3 120.1(5) . . y
O1 C01 C02 110.5(9) . . n
C22 C21 O2 116.1(10) . . n
O3 C31 C32 139.0(15) . . n
C62 C61 O6 111.2(8) . . n
O7 C71 C72 126.7(12) . . n
O8 C81 C82 110.5(8) . . n
C2B C1B C6B 120.0 . . n
C2B C1B B 118.8(4) . . n
C6B C1B B 121.2(4) . . n
C3B C2B C1B 120.0 . . n
C2B C3B C4B 120.0 . . n
C5B C4B C3B 120.0 . . n
C6B C5B C4B 120.0 . . n
C5B C6B C1B 120.0 . . n
C8B C7B C12B 120.0 . . n
C8B C7B B 120.9(3) . . n
C12B C7B B 119.0(3) . . n
C9B C8B C7B 120.0 . . n
C8B C9B C10B 120.0 . . n
C9B C10B C11B 120.0 . . n
C12B C11B C10B 120.0 . . n
C11B C12B C7B 120.0 . . n
C14B C13B C18B 120.0 . . n
C14B C13B B 121.8(3) . . n
C18B C13B B 118.2(3) . . n
C15B C14B C13B 120.0 . . n
C14B C15B C16B 120.0 . . n
C17B C16B C15B 120.0 . . n
C18B C17B C16B 120.0 . . n
C17B C18B C13B 120.0 . . n
C20B C19B C24B 120.0 . . n
C20B C19B B 118.6(4) . . n
C24B C19B B 121.3(4) . . n
C21B C20B C19B 120.0 . . n
C20B C21B C22B 120.0 . . n
C23B C22B C21B 120.0 . . n
C24B C23B C22B 120.0 . . n
C23B C24B C19B 120.0 . . n
C19B B C1B 107.3(5) . . n
C19B B C7B 111.4(4) . . n
C1B B C7B 108.8(4) . . n
C19B B C13B 112.4(4) . . n
C1B B C13B 111.0(4) . . n
C7B B C13B 106.0(4) . . n

loop_
_geom_bond_atom_site_label_1
_geom_bond_atom_site_label_2
_geom_bond_distance
_geom_bond_site_symmetry_2
_geom_bond_publ_flag
Fe N1 1.702(5) . y
Fe C1 1.757(8) . y
Fe C2 1.786(7) . y
Fe P2 2.2078(19) . y
Fe P1 2.2225(19) . y
P1 O3 1.536(6) . n
P1 O1 1.558(5) . n
P1 O2 1.562(6) . n
P2 O7 1.539(6) . n
P2 O6 1.554(5) . n
P2 O8 1.570(6) . n
O1 C01 1.432(9) . n
O2 C21 1.382(10) . n
O3 C31 1.228(12) . n
O4 C1 1.144(7) . y
O5 C2 1.143(7) . y
O6 C61 1.418(9) . n
O7 C71 1.164(10) . n
O8 C81 1.425(9) . n
N1 N2 1.189(6) . y
N2 C3 1.451(7) . y
C3 C8 1.368(8) . y
C3 C4 1.381(7) . y
C4 C5 1.376(7) . y
C4 C9 1.500(8) . y
C5 C6 1.385(7) . y
C6 C7 1.398(7) . y
C6 C6 1.499(10) 2_656 y
C7 C8 1.351(8) . y
C01 C02 1.446(13) . n
C21 C22 1.360(12) . n
C31 C32 1.305(15) . n
C61 C62 1.380(11) . n
C71 C72 1.374(13) . n
C81 C82 1.450(12) . n
C1B C2B 1.3900 . n
C1B C6B 1.3900 . n
C1B B 1.688(8) . n
C2B C3B 1.3900 . n
C3B C4B 1.3900 . n
C4B C5B 1.3900 . n
C5B C6B 1.3900 . n
C7B C8B 1.3900 . n
C7B C12B 1.3900 . n
C7B B 1.695(8) . n
C8B C9B 1.3900 . n
C9B C10B 1.3900 . n
C10B C11B 1.3900 . n
C11B C12B 1.3900 . n
C13B C14B 1.3900 . n
C13B C18B 1.3900 . n
C13B B 1.699(7) . n
C14B C15B 1.3900 . n
C15B C16B 1.3900 . n
C16B C17B 1.3900 . n
C17B C18B 1.3900 . n
C19B C20B 1.3900 . n
C19B C24B 1.3900 . n
C19B B 1.674(8) . n
C20B C21B 1.3900 . n
C21B C22B 1.3900 . n
C22B C23B 1.3900 . n
C23B C24B 1.3900 . n
